data_4066284
loop_
_publ_author_name
'Leitch, David C.'
'Schafer, Laurel L.'

_publ_section_title
;
 Zirconium Alkyl Complexes Supported by Ureate Ligands: Synthesis,
 Characterization, and Precursors to Metal&#x2212;Element Multiple
 Bonds&#x2020;
;
_journal_issue 21
_journal_name_full Organometallics
_journal_page_first 5162
_journal_paper_doi 10.1021/om100381d
_journal_volume 29
_journal_year 2010
_chemical_formula_moiety 'C42 H54 N4 O2 Zr'
_chemical_formula_sum 'C42 H54 N4 O2 Zr'
_chemical_formula_weight 738.11
_chemical_name_systematic
;
 ?
;
_space_group_IT_number 14
_symmetry_cell_setting monoclinic
_symmetry_space_group_name_Hall '-P 2ybc'
_symmetry_space_group_name_H-M 'P 1 21/c 1'
_atom_sites_solution_hydrogens geom
_atom_sites_solution_primary direct
_atom_sites_solution_secondary difmap
_audit_creation_method SHELXL-97
_cell_angle_alpha 90.00
_cell_angle_beta 101.173(3)
_cell_angle_gamma 90.00
_cell_formula_units_Z 4
_cell_length_a 11.7720(8)
_cell_length_b 15.1692(13)
_cell_length_c 22.6428(18)
_cell_measurement_reflns_used 9854
_cell_measurement_temperature 173(2)
_cell_measurement_theta_max 30.073
_cell_measurement_theta_min 2.264
_cell_volume 3966.7(5)
_computing_structure_refinement 'SHELXL-97 (Sheldrick, 1997)'
_diffrn_ambient_temperature 173(2)
_diffrn_measured_fraction_theta_full 0.998
_diffrn_measured_fraction_theta_max 0.998
_diffrn_radiation_monochromator graphite
_diffrn_radiation_source 'fine-focus sealed tube'
_diffrn_radiation_type MoK\a
_diffrn_radiation_wavelength 0.71073
_diffrn_reflns_av_R_equivalents 0.0343
_diffrn_reflns_av_sigmaI/netI 0.0337
_diffrn_reflns_limit_h_max 16
_diffrn_reflns_limit_h_min -16
_diffrn_reflns_limit_k_max 21
_diffrn_reflns_limit_k_min -21
_diffrn_reflns_limit_l_max 31
_diffrn_reflns_limit_l_min -31
_diffrn_reflns_number 45994
_diffrn_reflns_theta_full 30.11
_diffrn_reflns_theta_max 30.11
_diffrn_reflns_theta_min 1.76
_exptl_absorpt_coefficient_mu 0.316
_exptl_absorpt_correction_T_max 0.8817
_exptl_absorpt_correction_T_min 0.7770
_exptl_absorpt_correction_type multi-scan
_exptl_crystal_colour yellow
_exptl_crystal_density_diffrn 1.236
_exptl_crystal_density_method 'not measured'
_exptl_crystal_description prism
_exptl_crystal_F_000 1560
_exptl_crystal_size_max 0.8
_exptl_crystal_size_mid 0.5
_exptl_crystal_size_min 0.4
_refine_diff_density_max 0.431
_refine_diff_density_min -0.414
_refine_diff_density_rms 0.058
_refine_ls_extinction_method none
_refine_ls_goodness_of_fit_ref 1.031
_refine_ls_hydrogen_treatment mixed
_refine_ls_matrix_type full
_refine_ls_number_parameters 452
_refine_ls_number_reflns 11674
_refine_ls_number_restraints 0
_refine_ls_restrained_S_all 1.031
_refine_ls_R_factor_all 0.0556
_refine_ls_R_factor_gt 0.0340
_refine_ls_shift/su_max 0.011
_refine_ls_shift/su_mean 0.000
_refine_ls_structure_factor_coef Fsqd
_refine_ls_weighting_details 'calc w=1/[\s^2^(Fo^2^)+(0.0357P)^2^+1.8909P] where P=(Fo^2^+2Fc^2^)/3'
_refine_ls_weighting_scheme calc
_refine_ls_wR_factor_gt 0.0773
_refine_ls_wR_factor_ref 0.0890
_reflns_number_gt 8888
_reflns_number_total 11674
_reflns_threshold_expression >2sigma(I)
_cod_data_source_file om100381d_si_001.cif
_cod_data_source_block ls167_0m
_cod_original_sg_symbol_H-M 'P 21/c'
_cod_database_code 4066284

loop_
_symmetry_equiv_pos_as_xyz
'x, y, z'
'-x, y+1/2, -z+1/2'
'-x, -y, -z'
'x, -y-1/2, z-1/2'

loop_
_atom_site_label
_atom_site_type_symbol
_atom_site_fract_x
_atom_site_fract_y
_atom_site_fract_z
_atom_site_U_iso_or_equiv
_atom_site_adp_type
_atom_site_occupancy
_atom_site_symmetry_multiplicity
_atom_site_calc_flag
_atom_site_refinement_flags
Zr1 Zr 0.116988(13) 0.214700(10) 0.372644(6) 0.02229(5) Uani 1 1 d .
O1 O 0.11313(10) 0.34714(8) 0.41407(5) 0.0283(2) Uani 1 1 d .
O2 O 0.10596(12) 0.07113(8) 0.34604(6) 0.0341(3) Uani 1 1 d .
N3 N 0.18530(12) 0.16837(9) 0.29517(6) 0.0273(3) Uani 1 1 d .
N2 N 0.23419(12) 0.46102(9) 0.40198(6) 0.0275(3) Uani 1 1 d .
N4 N 0.18705(13) 0.01593(9) 0.26959(6) 0.0285(3) Uani 1 1 d .
N1 N 0.23797(11) 0.31811(9) 0.35679(6) 0.0237(3) Uani 1 1 d .
C8 C 0.35112(14) 0.30850(11) 0.34564(7) 0.0248(3) Uani 1 1 d .
C1 C 0.19840(13) 0.37718(10) 0.39153(7) 0.0232(3) Uani 1 1 d .
C16 C 0.18069(14) 0.21362(10) 0.24046(7) 0.0239(3) Uani 1 1 d .
C22 C 0.15785(15) 0.08332(11) 0.30178(7) 0.0269(3) Uani 1 1 d .
C13 C 0.36567(13) 0.28570(11) 0.28759(7) 0.0245(3) Uani 1 1 d .
C37 C -0.11049(14) 0.19843(12) 0.38530(8) 0.0305(4) Uani 1 1 d .
C12 C 0.47669(15) 0.26353(12) 0.27830(8) 0.0319(4) Uani 1 1 d .
C23 C 0.14338(17) -0.07400(11) 0.27698(8) 0.0351(4) Uani 1 1 d .
H23 H 0.1757 -0.1119 0.2493 0.042 Uiso 1 1 calc R
C18 C 0.08059(17) 0.25016(13) 0.14066(8) 0.0360(4) Uani 1 1 d .
H18 H 0.0223 0.2386 0.1075 0.043 Uiso 1 1 calc R
C15 C 0.26316(13) 0.27921(11) 0.23724(7) 0.0237(3) Uani 1 1 d .
C9 C 0.44628(15) 0.31157(13) 0.39309(8) 0.0341(4) Uani 1 1 d .
H9 H 0.4361 0.3266 0.4315 0.041 Uiso 1 1 calc R
C26 C 0.27922(15) 0.02713(13) 0.23426(8) 0.0333(4) Uani 1 1 d .
H26 H 0.2961 0.0903 0.2336 0.040 Uiso 1 1 calc R
C36 C -0.07270(15) 0.23291(13) 0.33132(8) 0.0344(4) Uani 1 1 d .
H36A H -0.0939 0.2941 0.3229 0.041 Uiso 1 1 calc R
H36B H -0.0980 0.1969 0.2958 0.041 Uiso 1 1 calc R
C20 C 0.24829(15) 0.33401(12) 0.18636(7) 0.0286(3) Uani 1 1 d .
C5 C 0.30663(16) 0.50528(12) 0.36409(9) 0.0369(4) Uani 1 1 d .
H5 H 0.3241 0.4616 0.3352 0.044 Uiso 1 1 calc R
C14 C 0.49672(18) 0.23055(15) 0.21837(10) 0.0443(5) Uani 1 1 d .
H14A H 0.5741 0.2080 0.2229 0.066 Uiso 1 1 calc R
H14B H 0.4864 0.2782 0.1899 0.066 Uiso 1 1 calc R
H14C H 0.4424 0.1845 0.2042 0.066 Uiso 1 1 calc R
C10 C 0.55536(16) 0.29240(14) 0.38307(9) 0.0421(5) Uani 1 1 d .
H10 H 0.6189 0.2959 0.4146 0.051 Uiso 1 1 calc R
C2 C 0.19224(16) 0.51537(12) 0.44765(8) 0.0335(4) Uani 1 1 d .
H2 H 0.2323 0.5722 0.4486 0.040 Uiso 1 1 calc R
C19 C 0.15708(16) 0.31806(13) 0.13848(8) 0.0344(4) Uani 1 1 d .
H19 H 0.1477 0.3538 0.1045 0.041 Uiso 1 1 calc R
C17 C 0.09006(15) 0.19907(12) 0.19180(8) 0.0315(4) Uani 1 1 d .
H17 H 0.0361 0.1550 0.1938 0.038 Uiso 1 1 calc R
C29 C 0.16701(16) 0.15422(13) 0.46638(8) 0.0354(4) Uani 1 1 d .
H29A H 0.1267 0.1845 0.4939 0.043 Uiso 1 1 calc R
H29B H 0.1444 0.0927 0.4650 0.043 Uiso 1 1 calc R
C30 C 0.29279(16) 0.16169(12) 0.48793(8) 0.0344(4) Uani 1 1 d .
C42 C -0.12142(16) 0.25366(14) 0.43316(9) 0.0383(4) Uani 1 1 d .
H42 H -0.1119 0.3141 0.4295 0.046 Uiso 1 1 calc R
C35 C 0.3412(2) 0.22468(16) 0.52984(9) 0.0501(6) Uani 1 1 d .
H35 H 0.2931 0.2632 0.5455 0.060 Uiso 1 1 calc R
C4 C 0.06379(17) 0.53552(13) 0.43163(9) 0.0403(4) Uani 1 1 d .
H4A H 0.0457 0.5604 0.3919 0.060 Uiso 1 1 calc R
H4B H 0.0438 0.5768 0.4601 0.060 Uiso 1 1 calc R
H4C H 0.0205 0.4821 0.4327 0.060 Uiso 1 1 calc R
C6 C 0.42131(19) 0.53574(16) 0.40144(13) 0.0588(6) Uani 1 1 d .
H6A H 0.4074 0.5808 0.4289 0.088 Uiso 1 1 calc R
H6B H 0.4693 0.5589 0.3753 0.088 Uiso 1 1 calc R
H6C H 0.4597 0.4867 0.4237 0.088 Uiso 1 1 calc R
C11 C 0.57043(16) 0.26807(14) 0.32649(9) 0.0401(5) Uani 1 1 d .
H11 H 0.6443 0.2545 0.3203 0.048 Uiso 1 1 calc R
C41 C -0.14613(19) 0.21999(18) 0.48584(10) 0.0507(6) Uani 1 1 d .
H41 H -0.1535 0.2580 0.5171 0.061 Uiso 1 1 calc R
C21 C 0.32758(18) 0.41052(14) 0.18263(9) 0.0421(5) Uani 1 1 d .
H21A H 0.3736 0.3985 0.1529 0.063 Uiso 1 1 calc R
H21B H 0.3775 0.4193 0.2211 0.063 Uiso 1 1 calc R
H21C H 0.2824 0.4627 0.1716 0.063 Uiso 1 1 calc R
C38 C -0.12435(18) 0.10789(14) 0.39347(9) 0.0422(5) Uani 1 1 d .
H38 H -0.1170 0.0692 0.3626 0.051 Uiso 1 1 calc R
C28 C 0.38995(19) -0.01848(17) 0.26463(12) 0.0571(6) Uani 1 1 d .
H28A H 0.4140 0.0043 0.3046 0.086 Uiso 1 1 calc R
H28B H 0.4495 -0.0079 0.2419 0.086 Uiso 1 1 calc R
H28C H 0.3764 -0.0807 0.2665 0.086 Uiso 1 1 calc R
C31 C 0.3696(2) 0.10718(17) 0.46511(12) 0.0571(6) Uani 1 1 d .
H31 H 0.3405 0.0642 0.4370 0.068 Uiso 1 1 calc R
C7 C 0.2407(2) 0.58046(15) 0.32789(11) 0.0527(6) Uani 1 1 d .
H7A H 0.1682 0.5589 0.3058 0.079 Uiso 1 1 calc R
H7B H 0.2858 0.6034 0.3003 0.079 Uiso 1 1 calc R
H7C H 0.2268 0.6264 0.3548 0.079 Uiso 1 1 calc R
C27 C 0.2416(2) -0.00208(17) 0.16945(9) 0.0510(5) Uani 1 1 d .
H27A H 0.2280 -0.0645 0.1682 0.077 Uiso 1 1 calc R
H27B H 0.3012 0.0117 0.1474 0.077 Uiso 1 1 calc R
H27C H 0.1716 0.0281 0.1517 0.077 Uiso 1 1 calc R
C25 C 0.01287(18) -0.07770(13) 0.25685(9) 0.0412(4) Uani 1 1 d .
H25A H -0.0228 -0.0411 0.2826 0.062 Uiso 1 1 calc R
H25B H -0.0131 -0.1374 0.2591 0.062 Uiso 1 1 calc R
H25C H -0.0081 -0.0570 0.2161 0.062 Uiso 1 1 calc R
C3 C 0.2271(2) 0.47621(16) 0.51021(9) 0.0481(5) Uani 1 1 d .
H3A H 0.1861 0.4219 0.5123 0.072 Uiso 1 1 calc R
H3B H 0.2084 0.5169 0.5394 0.072 Uiso 1 1 calc R
H3C H 0.3090 0.4650 0.5186 0.072 Uiso 1 1 calc R
C39 C -0.1487(2) 0.07497(17) 0.44634(11) 0.0598(6) Uani 1 1 d .
H39 H -0.1574 0.0145 0.4508 0.072 Uiso 1 1 calc R
C24 C 0.1840(2) -0.11218(14) 0.33985(10) 0.0553(6) Uani 1 1 d .
H24A H 0.2661 -0.1041 0.3519 0.083 Uiso 1 1 calc R
H24B H 0.1662 -0.1740 0.3394 0.083 Uiso 1 1 calc R
H24C H 0.1452 -0.0825 0.3678 0.083 Uiso 1 1 calc R
C40 C -0.1600(2) 0.13085(19) 0.49248(10) 0.0612(7) Uani 1 1 d .
H40 H -0.1770 0.1085 0.5280 0.073 Uiso 1 1 calc R
C34 C 0.4611(3) 0.2310(2) 0.54889(12) 0.0796(11) Uani 1 1 d .
H34 H 0.4918 0.2723 0.5780 0.095 Uiso 1 1 calc R
C32 C 0.4883(3) 0.1159(3) 0.48355(18) 0.0903(12) Uani 1 1 d .
H32 H 0.5378 0.0794 0.4673 0.108 Uiso 1 1 calc R
C33 C 0.5330(3) 0.1773(3) 0.52528(17) 0.0965(14) Uani 1 1 d .
H33 H 0.6127 0.1826 0.5376 0.116 Uiso 1 1 calc R

loop_
_atom_site_aniso_label
_atom_site_aniso_U_11
_atom_site_aniso_U_22
_atom_site_aniso_U_33
_atom_site_aniso_U_23
_atom_site_aniso_U_13
_atom_site_aniso_U_12
Zr1 0.02560(8) 0.02006(7) 0.02157(7) 0.00073(6) 0.00546(5) -0.00323(6)
O1 0.0291(6) 0.0267(6) 0.0324(6) -0.0035(5) 0.0140(5) -0.0063(5)
O2 0.0498(8) 0.0238(6) 0.0320(6) -0.0005(5) 0.0158(6) -0.0070(5)
N3 0.0346(8) 0.0222(7) 0.0258(7) -0.0017(5) 0.0078(6) -0.0042(6)
N2 0.0289(7) 0.0245(7) 0.0309(7) -0.0040(6) 0.0098(6) -0.0060(6)
N4 0.0333(8) 0.0212(7) 0.0306(7) -0.0024(5) 0.0049(6) -0.0007(6)
N1 0.0218(6) 0.0247(6) 0.0251(6) -0.0028(5) 0.0055(5) -0.0029(5)
C8 0.0228(7) 0.0238(8) 0.0278(8) 0.0020(6) 0.0047(6) -0.0011(6)
C1 0.0237(7) 0.0243(8) 0.0213(7) 0.0005(6) 0.0034(6) -0.0020(6)
C16 0.0271(8) 0.0218(7) 0.0234(7) -0.0029(6) 0.0065(6) 0.0012(6)
C22 0.0302(8) 0.0232(8) 0.0260(8) -0.0008(6) 0.0022(6) -0.0023(6)
C13 0.0233(7) 0.0237(7) 0.0267(7) 0.0015(6) 0.0055(6) -0.0004(6)
C37 0.0214(8) 0.0381(10) 0.0304(8) 0.0025(7) 0.0011(6) -0.0039(7)
C12 0.0273(8) 0.0316(9) 0.0386(9) 0.0023(7) 0.0108(7) 0.0032(7)
C23 0.0490(11) 0.0194(8) 0.0349(9) -0.0033(7) 0.0033(8) -0.0006(7)
C18 0.0365(10) 0.0395(10) 0.0283(8) -0.0048(7) -0.0026(7) 0.0022(8)
C15 0.0240(7) 0.0246(8) 0.0232(7) -0.0015(6) 0.0066(6) 0.0012(6)
C9 0.0301(9) 0.0421(10) 0.0281(8) 0.0026(7) 0.0003(7) -0.0032(8)
C26 0.0300(9) 0.0320(9) 0.0379(9) -0.0044(7) 0.0067(7) 0.0050(7)
C36 0.0307(9) 0.0384(10) 0.0326(9) 0.0090(7) 0.0022(7) -0.0034(7)
C20 0.0298(8) 0.0298(9) 0.0276(8) 0.0031(6) 0.0093(6) 0.0010(7)
C5 0.0378(10) 0.0287(9) 0.0491(11) -0.0017(8) 0.0203(8) -0.0103(8)
C14 0.0361(10) 0.0527(13) 0.0491(11) -0.0074(10) 0.0204(9) 0.0067(9)
C10 0.0258(9) 0.0551(13) 0.0414(10) 0.0088(9) -0.0034(7) -0.0002(9)
C2 0.0385(10) 0.0262(8) 0.0367(9) -0.0086(7) 0.0095(7) -0.0036(7)
C19 0.0387(10) 0.0388(10) 0.0253(8) 0.0048(7) 0.0056(7) 0.0042(8)
C17 0.0305(9) 0.0313(9) 0.0319(8) -0.0053(7) 0.0040(7) -0.0046(7)
C29 0.0384(10) 0.0369(10) 0.0293(8) 0.0069(7) 0.0024(7) -0.0013(8)
C30 0.0394(10) 0.0332(9) 0.0285(8) 0.0108(7) 0.0017(7) 0.0004(8)
C42 0.0267(9) 0.0418(10) 0.0461(11) -0.0041(9) 0.0060(8) -0.0027(8)
C35 0.0638(14) 0.0533(13) 0.0316(9) 0.0043(9) 0.0049(9) -0.0213(11)
C4 0.0431(11) 0.0335(10) 0.0466(11) 0.0005(8) 0.0141(9) 0.0081(8)
C6 0.0407(12) 0.0474(13) 0.0909(19) -0.0083(13) 0.0192(12) -0.0196(10)
C11 0.0226(8) 0.0462(12) 0.0524(12) 0.0085(9) 0.0098(8) 0.0077(8)
C41 0.0418(11) 0.0740(17) 0.0374(10) -0.0129(11) 0.0102(9) -0.0042(11)
C21 0.0423(11) 0.0424(11) 0.0415(10) 0.0136(9) 0.0075(8) -0.0081(9)
C38 0.0499(12) 0.0394(11) 0.0399(10) -0.0011(8) 0.0154(9) -0.0130(9)
C28 0.0381(12) 0.0648(16) 0.0650(15) -0.0018(12) 0.0012(10) 0.0163(11)
C31 0.0550(14) 0.0478(13) 0.0677(16) 0.0129(12) 0.0100(12) 0.0170(11)
C7 0.0637(15) 0.0365(11) 0.0626(14) 0.0120(10) 0.0239(12) -0.0061(10)
C27 0.0492(13) 0.0677(16) 0.0378(11) -0.0076(10) 0.0125(9) 0.0060(11)
C25 0.0479(12) 0.0311(10) 0.0450(11) -0.0057(8) 0.0102(9) -0.0110(8)
C3 0.0527(13) 0.0578(14) 0.0315(9) -0.0119(9) 0.0027(9) 0.0054(11)
C39 0.0795(18) 0.0478(13) 0.0583(14) 0.0130(11) 0.0286(13) -0.0116(12)
C24 0.0848(18) 0.0296(10) 0.0456(12) 0.0090(9) -0.0019(12) -0.0003(11)
C40 0.0697(17) 0.0803(19) 0.0377(11) 0.0124(12) 0.0202(11) -0.0069(14)
C34 0.082(2) 0.107(3) 0.0398(13) 0.0229(14) -0.0129(13) -0.055(2)
C32 0.0569(18) 0.102(3) 0.116(3) 0.052(2) 0.0252(19) 0.0386(18)
C33 0.0475(16) 0.152(4) 0.081(2) 0.062(2) -0.0098(16) -0.014(2)

loop_
_atom_type_symbol
_atom_type_description
_atom_type_scat_dispersion_real
_atom_type_scat_dispersion_imag
_atom_type_scat_source
C C 0.0033 0.0016 'International Tables Vol C Tables 4.2.6.8 and 6.1.1.4'
H H 0.0000 0.0000 'International Tables Vol C Tables 4.2.6.8 and 6.1.1.4'
N N 0.0061 0.0033 'International Tables Vol C Tables 4.2.6.8 and 6.1.1.4'
O O 0.0106 0.0060 'International Tables Vol C Tables 4.2.6.8 and 6.1.1.4'
Zr Zr -2.9673 0.5597 'International Tables Vol C Tables 4.2.6.8 and 6.1.1.4'

loop_
_geom_angle_atom_site_label_1
_geom_angle_atom_site_label_2
_geom_angle_atom_site_label_3
_geom_angle
N3 Zr1 N1 75.34(5)
N3 Zr1 O1 132.18(5)
N1 Zr1 O1 59.31(4)
N3 Zr1 O2 59.05(5)
N1 Zr1 O2 130.67(5)
O1 Zr1 O2 168.73(4)
N3 Zr1 C36 101.22(6)
N1 Zr1 C36 117.67(6)
O1 Zr1 C36 87.99(6)
O2 Zr1 C36 90.36(6)
N3 Zr1 C29 123.30(6)
N1 Zr1 C29 112.38(6)
O1 Zr1 C29 89.63(6)
O2 Zr1 C29 81.46(6)
C36 Zr1 C29 119.30(7)
N3 Zr1 C1 104.55(5)
N1 Zr1 C1 30.16(5)
O1 Zr1 C1 29.16(4)
O2 Zr1 C1 160.27(5)
C36 Zr1 C1 104.49(6)
C29 Zr1 C1 101.76(6)
N3 Zr1 C22 30.26(5)
N1 Zr1 C22 103.76(5)
O1 Zr1 C22 162.39(5)
O2 Zr1 C22 28.81(5)
C36 Zr1 C22 96.96(6)
C29 Zr1 C22 102.45(6)
C1 Zr1 C22 133.82(5)
N3 Zr1 C37 124.81(5)
N1 Zr1 C37 139.00(5)
O1 Zr1 C37 86.41(5)
O2 Zr1 C37 86.25(5)
C36 Zr1 C37 32.29(6)
C29 Zr1 C37 87.03(6)
C1 Zr1 C37 113.24(5)
C22 Zr1 C37 106.75(5)
C1 O1 Zr1 94.07(9)
C22 O2 Zr1 93.32(10)
C22 N3 C16 126.60(14)
C22 N3 Zr1 94.91(10)
C16 N3 Zr1 126.35(11)
C1 N2 C2 120.90(14)
C1 N2 C5 121.44(14)
C2 N2 C5 117.34(14)
C22 N4 C26 120.01(14)
C22 N4 C23 120.76(15)
C26 N4 C23 118.37(14)
C1 N1 C8 128.65(14)
C1 N1 Zr1 94.12(10)
C8 N1 Zr1 128.37(11)
C9 C8 C13 120.33(15)
C9 C8 N1 120.27(15)
C13 C8 N1 118.99(14)
O1 C1 N1 112.47(14)
O1 C1 N2 120.24(14)
N1 C1 N2 127.22(14)
O1 C1 Zr1 56.77(8)
N1 C1 Zr1 55.72(8)
N2 C1 Zr1 176.83(12)
C17 C16 C15 120.18(15)
C17 C16 N3 120.73(15)
C15 C16 N3 118.86(14)
O2 C22 N4 121.75(15)
O2 C22 N3 112.69(14)
N4 C22 N3 125.40(15)
O2 C22 Zr1 57.87(8)
N4 C22 Zr1 174.97(12)
N3 C22 Zr1 54.84(8)
C8 C13 C12 119.08(15)
C8 C13 C15 120.30(14)
C12 C13 C15 120.50(14)
C42 C37 C38 117.13(17)
C42 C37 C36 121.24(18)
C38 C37 C36 121.27(17)
C42 C37 Zr1 105.33(11)
C38 C37 Zr1 104.00(13)
C36 C37 Zr1 55.08(9)
C11 C12 C13 119.28(16)
C11 C12 C14 118.85(16)
C13 C12 C14 121.80(16)
N4 C23 C25 110.76(15)
N4 C23 C24 113.76(16)
C25 C23 C24 112.48(18)
C19 C18 C17 120.25(16)
C16 C15 C20 119.04(15)
C16 C15 C13 118.18(14)
C20 C15 C13 122.75(14)
C10 C9 C8 120.09(17)
N4 C26 C27 112.53(16)
N4 C26 C28 111.02(17)
C27 C26 C28 111.72(17)
C37 C36 Zr1 92.63(11)
C19 C20 C15 119.41(16)
C19 C20 C21 118.99(16)
C15 C20 C21 121.59(16)
N2 C5 C6 111.36(17)
N2 C5 C7 111.09(16)
C6 C5 C7 112.09(18)
C11 C10 C9 120.12(17)
N2 C2 C4 113.42(15)
N2 C2 C3 111.56(15)
C4 C2 C3 112.29(16)
C18 C19 C20 120.94(16)
C18 C17 C16 119.93(16)
C30 C29 Zr1 109.84(12)
C35 C30 C31 116.8(2)
C35 C30 C29 122.24(19)
C31 C30 C29 120.9(2)
C41 C42 C37 121.0(2)
C30 C35 C34 121.0(3)
C10 C11 C12 121.05(17)
C40 C41 C42 120.6(2)
C39 C38 C37 121.3(2)
C32 C31 C30 121.3(3)
C40 C39 C38 120.3(2)
C39 C40 C41 119.6(2)
C33 C34 C35 120.5(3)
C33 C32 C31 120.5(3)
C34 C33 C32 119.9(3)

loop_
_geom_bond_atom_site_label_1
_geom_bond_atom_site_label_2
_geom_bond_distance
Zr1 N3 2.1827(14)
Zr1 N1 2.1946(13)
Zr1 O1 2.2215(12)
Zr1 O2 2.2566(12)
Zr1 C36 2.2646(18)
Zr1 C29 2.2823(17)
Zr1 C1 2.6491(16)
Zr1 C22 2.6602(17)
Zr1 C37 2.7589(17)
O1 C1 1.2941(18)
O2 C22 1.284(2)
N3 C22 1.345(2)
N3 C16 1.408(2)
N2 C1 1.346(2)
N2 C2 1.480(2)
N2 C5 1.482(2)
N4 C22 1.338(2)
N4 C26 1.477(2)
N4 C23 1.479(2)
N1 C1 1.334(2)
N1 C8 1.410(2)
C8 C9 1.395(2)
C8 C13 1.401(2)
C16 C17 1.395(2)
C16 C15 1.402(2)
C13 C12 1.404(2)
C13 C15 1.494(2)
C37 C42 1.395(3)
C37 C38 1.400(3)
C37 C36 1.475(2)
C12 C11 1.395(3)
C12 C14 1.507(3)
C23 C25 1.517(3)
C23 C24 1.526(3)
C18 C19 1.375(3)
C18 C17 1.380(3)
C15 C20 1.404(2)
C9 C10 1.378(3)
C26 C27 1.515(3)
C26 C28 1.518(3)
C20 C19 1.391(2)
C20 C21 1.502(3)
C5 C6 1.520(3)
C5 C7 1.526(3)
C10 C11 1.377(3)
C2 C4 1.516(3)
C2 C3 1.517(3)
C29 C30 1.471(3)
C30 C35 1.389(3)
C30 C31 1.396(3)
C42 C41 1.379(3)
C35 C34 1.396(4)
C41 C40 1.374(4)
C38 C39 1.377(3)
C31 C32 1.385(4)
C39 C40 1.372(4)
C34 C33 1.357(5)
C32 C33 1.358(5)
